data_7156740
loop_
_publ_author_name
'Yang, Xing'
'Yuan, Po'
'Shui, Feng'
'Zhou, Yuqin'
'Chen, Xiaochuan'

_publ_section_title
;
 A divergent strategy to synthesize gabosines featuring a switchable
 two-way aldol cyclization.
;
_journal_issue 16
_journal_name_full 'Organic &amp; biomolecular chemistry'
_journal_page_first 4061
_journal_page_last 4072
_journal_paper_doi 10.1039/c9ob00469f
_journal_volume 17
_journal_year 2019
_chemical_absolute_configuration ad
_chemical_formula_moiety 'C20 H24 O7'
_chemical_formula_sum 'C20 H24 O7'
_chemical_formula_weight 376.39
_space_group_crystal_system tetragonal
_space_group_IT_number 92
_space_group_name_Hall 'P 4abw 2nw'
_space_group_name_H-M_alt 'P 41 21 2'
_symmetry_space_group_name_Hall 'P 4abw 2nw'
_symmetry_space_group_name_H-M 'P 41 21 2'
_atom_sites_solution_hydrogens geom
_atom_sites_solution_primary direct
_audit_creation_date 2016-04-05
_audit_creation_method
;
Olex2 1.2
(compiled 2016.02.19 svn.r3266 for OlexSys, GUI svn.r5155)
;
_audit_update_record
;
2017-03-29 deposited with the CCDC.    2019-03-22 downloaded from the CCDC.
;
_cell_angle_alpha 90
_cell_angle_beta 90
_cell_angle_gamma 90
_cell_formula_units_Z 8
_cell_length_a 8.84318(16)
_cell_length_b 8.84318(16)
_cell_length_c 47.4590(11)
_cell_measurement_reflns_used 6970
_cell_measurement_temperature 297.71(10)
_cell_measurement_theta_max 72.4320
_cell_measurement_theta_min 5.0770
_cell_volume 3711.38(13)
_computing_cell_refinement
;
CrysAlisPro, Agilent Technologies,
Version 1.171.37.35 (release 13-08-2014 CrysAlis171 .NET)
(compiled Aug 13 2014,18:06:01)
;
_computing_data_collection
;
CrysAlisPro, Agilent Technologies,
Version 1.171.37.35 (release 13-08-2014 CrysAlis171 .NET)
(compiled Aug 13 2014,18:06:01)
;
_computing_data_reduction
;
CrysAlisPro, Agilent Technologies,
Version 1.171.37.35 (release 13-08-2014 CrysAlis171 .NET)
(compiled Aug 13 2014,18:06:01)
;
_computing_molecular_graphics 'Olex2 (Dolomanov et al., 2009)'
_computing_publication_material 'Olex2 (Dolomanov et al., 2009)'
_computing_structure_refinement 'ShelXL (Sheldrick, 2015)'
_computing_structure_solution 'ShelXT (Sheldrick, 2015)'
_diffrn_ambient_environment air
_diffrn_ambient_temperature 297.71(10)
_diffrn_detector 'CCD plate'
_diffrn_detector_area_resol_mean 15.9595
_diffrn_detector_type EosS2
_diffrn_measured_fraction_theta_full 0.997
_diffrn_measured_fraction_theta_max 0.997
_diffrn_measurement_details
;
#__ type_ start__ end____ width___ exp.time_
  1 omega  -31.00   53.00   1.0000    1.0000
omega____ theta____ kappa____ phi______ frames
    -       36.0421  -57.0000  120.0000 84

#__ type_ start__ end____ width___ exp.time_
  2 omega  -32.00   63.00   1.0000    1.0000
omega____ theta____ kappa____ phi______ frames
    -       36.0421  -77.0000 -180.0000 95

#__ type_ start__ end____ width___ exp.time_
  3 omega   19.00  103.00   1.0000    1.0000
omega____ theta____ kappa____ phi______ frames
    -       36.0421   57.0000    0.0000 84

#__ type_ start__ end____ width___ exp.time_
  4 omega  -14.00   68.00   1.0000    1.0000
omega____ theta____ kappa____ phi______ frames
    -       36.0421  -86.0000   22.0000 82

#__ type_ start__ end____ width___ exp.time_
  5 omega    9.00  104.00   1.0000    1.0000
omega____ theta____ kappa____ phi______ frames
    -       36.0421   77.0000 -150.0000 95

#__ type_ start__ end____ width___ exp.time_
  6 omega   23.00   89.00   1.0000    1.0000
omega____ theta____ kappa____ phi______ frames
    -       36.0421 -125.0000    0.0000 66

#__ type_ start__ end____ width___ exp.time_
  7 omega  -31.00   53.00   1.0000    1.0000
omega____ theta____ kappa____ phi______ frames
    -       36.0421  -57.0000  -60.0000 84

#__ type_ start__ end____ width___ exp.time_
  8 omega   10.00   81.00   1.0000    1.0000
omega____ theta____ kappa____ phi______ frames
    -       36.0421 -109.0000  130.0000 71

#__ type_ start__ end____ width___ exp.time_
  9 omega   91.00  176.00   1.0000    1.9000
omega____ theta____ kappa____ phi______ frames
    -      108.0000   45.0000    0.0000 85

#__ type_ start__ end____ width___ exp.time_
 10 omega   70.00  178.00   1.0000    1.9000
omega____ theta____ kappa____ phi______ frames
    -      108.0000   15.0000  -60.0000 108

#__ type_ start__ end____ width___ exp.time_
 11 omega   40.00   98.00   1.0000    1.9000
omega____ theta____ kappa____ phi______ frames
    -      108.0000  -45.0000 -150.0000 58

#__ type_ start__ end____ width___ exp.time_
 12 omega   38.00   91.00   1.0000    1.9000
omega____ theta____ kappa____ phi______ frames
    -      108.0000  -30.0000    0.0000 53

#__ type_ start__ end____ width___ exp.time_
 13 omega   40.00   65.00   1.0000    1.9000
omega____ theta____ kappa____ phi______ frames
    -      108.0000  -77.0000 -120.0000 25
;
_diffrn_measurement_device 'four-circle diffractometer'
_diffrn_measurement_device_type 'New Gemini, Dual, Cu at zero, EosS2'
_diffrn_measurement_method '\w scans'
_diffrn_orient_matrix_UB_11 -0.0315970000
_diffrn_orient_matrix_UB_12 0.0226068000
_diffrn_orient_matrix_UB_13 -0.0316458000
_diffrn_orient_matrix_UB_21 0.0828500000
_diffrn_orient_matrix_UB_22 0.1530939000
_diffrn_orient_matrix_UB_23 0.0009575000
_diffrn_orient_matrix_UB_31 0.1500199000
_diffrn_orient_matrix_UB_32 -0.0798588000
_diffrn_orient_matrix_UB_33 -0.0071727000
_diffrn_radiation_monochromator graphite
_diffrn_radiation_probe x-ray
_diffrn_radiation_type CuK\a
_diffrn_radiation_wavelength 1.54184
_diffrn_reflns_av_R_equivalents 0.0422
_diffrn_reflns_av_unetI/netI 0.0361
_diffrn_reflns_Laue_measured_fraction_full 0.997
_diffrn_reflns_Laue_measured_fraction_max 0.997
_diffrn_reflns_limit_h_max 9
_diffrn_reflns_limit_h_min -6
_diffrn_reflns_limit_k_max 10
_diffrn_reflns_limit_k_min -10
_diffrn_reflns_limit_l_max 56
_diffrn_reflns_limit_l_min -43
_diffrn_reflns_number 14623
_diffrn_reflns_point_group_measured_fraction_full 0.995
_diffrn_reflns_point_group_measured_fraction_max 0.995
_diffrn_reflns_theta_full 67.023
_diffrn_reflns_theta_max 67.023
_diffrn_reflns_theta_min 5.088
_diffrn_source 'Enhance (Cu) X-ray Source'
_exptl_absorpt_coefficient_mu 0.850
_exptl_absorpt_correction_T_max 1.00000
_exptl_absorpt_correction_T_min 0.54287
_exptl_absorpt_correction_type multi-scan
_exptl_absorpt_process_details
;
CrysAlisPro, Agilent Technologies,
Version 1.171.37.35 (release 13-08-2014 CrysAlis171 .NET)
(compiled Aug 13 2014,18:06:01)
Empirical absorption correction using spherical harmonics,
 implemented in SCALE3 ABSPACK scaling algorithm.
;
_exptl_crystal_colour 'clear light colourless'
_exptl_crystal_colour_lustre clear
_exptl_crystal_colour_modifier light
_exptl_crystal_colour_primary colourless
_exptl_crystal_density_diffrn 1.347
_exptl_crystal_F_000 1600
_exptl_crystal_size_max 0.8
_exptl_crystal_size_mid 0.8
_exptl_crystal_size_min 0.35
_refine_diff_density_max 0.349
_refine_diff_density_min -0.490
_refine_diff_density_rms 0.091
_refine_ls_abs_structure_details
;
 Flack x determined using 1110 quotients [(I+)-(I-)]/[(I+)+(I-)]
 (Parsons, Flack and Wagner, Acta Cryst. B69 (2013) 249-259).
;
_refine_ls_abs_structure_Flack 0.17(12)
_refine_ls_extinction_method none
_refine_ls_goodness_of_fit_ref 1.115
_refine_ls_hydrogen_treatment constr
_refine_ls_matrix_type full
_refine_ls_number_parameters 249
_refine_ls_number_reflns 3307
_refine_ls_number_restraints 0
_refine_ls_restrained_S_all 1.115
_refine_ls_R_factor_all 0.0780
_refine_ls_R_factor_gt 0.0745
_refine_ls_shift/su_max 0.000
_refine_ls_shift/su_mean 0.000
_refine_ls_structure_factor_coef Fsqd
_refine_ls_weighting_details 'w=1/[\s^2^(Fo^2^)+(0.0703P)^2^+10.9478P] where P=(Fo^2^+2Fc^2^)/3'
_refine_ls_weighting_scheme calc
_refine_ls_wR_factor_gt 0.1895
_refine_ls_wR_factor_ref 0.1909
_reflns_Friedel_coverage 0.608
_reflns_Friedel_fraction_full 0.992
_reflns_Friedel_fraction_max 0.992
_reflns_number_gt 3186
_reflns_number_total 3307
_reflns_threshold_expression 'I > 2\s(I)'
_cod_data_source_file c9ob00469f2.cif
_cod_data_source_block cxc-y160405-1-100k
_cod_depositor_comments 'Adding full bibliography for 7156740.cif.'
_cod_original_cell_volume 3711.37(16)
_cod_database_code 7156740
_shelx_space_group_comment
;
The symmetry employed for this shelxl refinement is uniquely defined
by the following loop, which should always be used as a source of
symmetry information in preference to the above space-group names.
They are only intended as comments.
;
_reflns_odcompleteness_completeness 99.76
_reflns_odcompleteness_iscentric 1
_reflns_odcompleteness_theta 66.97
_olex2_refinement_description
;
1. Fixed Uiso
 At 1.2 times of:
  All C(H) groups, All C(H,H) groups
 At 1.5 times of:
  All C(H,H,H) groups
2.a Ternary CH refined with riding coordinates:
 C008(H008), C00D(H00D), C00O(H00O)
2.b Secondary CH2 refined with riding coordinates:
 C00I(H00G,H00H)
2.c Aromatic/amide H refined with riding coordinates:
 C00C(H00C), C00F(H00F), C00J(H00J), C00L(H00L)
2.d Idealised Me refined as rotating group:
 C00H(H00A,H00B,H00E), C00M(H00I,H00K,H00M), C00P(H00N,H00P,H00Q), C00Q(H00R,
 H00S,H00T), C00R(H00U,H00V,H00W)
;
_shelx_shelxl_version_number 2014/7
_olex2_date_sample_data_collection 2016-04-05
_olex2_submission_special_instructions 'No special instructions were received'

loop_
_space_group_symop_operation_xyz
'x, y, z'
'-x, -y, z+1/2'
'-y+1/2, x+1/2, z+1/4'
'y+1/2, -x+1/2, z+3/4'
'-x+1/2, y+1/2, -z+1/4'
'x+1/2, -y+1/2, -z+3/4'
'y, x, -z'
'-y, -x, -z+1/2'

loop_
_atom_site_label
_atom_site_type_symbol
_atom_site_fract_x
_atom_site_fract_y
_atom_site_fract_z
_atom_site_U_iso_or_equiv
_atom_site_adp_type
_atom_site_occupancy
_atom_site_site_symmetry_order
_atom_site_calc_flag
_atom_site_refinement_flags_posn
O001 O 0.4418(4) 0.0479(4) 0.70730(7) 0.0203(9) Uani 1 1 d .
O002 O 0.7506(4) 0.3011(4) 0.68879(8) 0.0206(8) Uani 1 1 d .
O003 O 0.4803(4) 0.0184(5) 0.64329(8) 0.0257(9) Uani 1 1 d .
O004 O 0.9212(4) 0.1687(4) 0.71550(8) 0.0233(9) Uani 1 1 d .
O005 O 0.3148(5) 0.2563(5) 0.72001(8) 0.0276(9) Uani 1 1 d .
O006 O 0.9304(5) -0.1130(5) 0.68774(9) 0.0377(12) Uani 1 1 d .
O007 O 0.0883(5) 0.1615(5) 0.53663(9) 0.0335(11) Uani 1 1 d .
C008 C 0.5359(7) 0.1379(6) 0.68875(11) 0.0197(11) Uani 1 1 d .
H008 H 0.4782 0.2237 0.6813 0.024 Uiso 1 1 calc R
C009 C 0.5778(6) 0.0312(6) 0.66514(11) 0.0196(11) Uani 1 1 d .
C00A C 0.3328(6) 0.1232(7) 0.72167(11) 0.0207(12) Uani 1 1 d .
C00B C 0.7039(7) -0.0507(7) 0.66461(11) 0.0223(12) Uani 1 1 d .
C00C C 0.1190(7) 0.0245(6) 0.60973(12) 0.0235(12) Uani 1 1 d .
H00C H 0.0649 -0.0304 0.6231 0.028 Uiso 1 1 calc R
C00D C 0.6719(6) 0.1940(7) 0.70530(11) 0.0205(12) Uani 1 1 d .
H00D H 0.6385 0.2406 0.7230 0.025 Uiso 1 1 calc R
C00E C 0.9048(6) 0.3005(6) 0.69818(12) 0.0213(12) Uani 1 1 d .
C00F C 0.0563(7) 0.0486(7) 0.58315(12) 0.0266(13) Uani 1 1 d .
H00F H -0.0386 0.0099 0.5788 0.032 Uiso 1 1 calc R
C00G C 0.8162(7) -0.0366(7) 0.68717(12) 0.0242(12) Uani 1 1 d .
C00H C 0.2401(7) 0.0153(7) 0.73870(12) 0.0260(13) Uani 1 1 d .
H00A H 0.1434 0.0016 0.7299 0.039 Uiso 1 1 calc GR
H00B H 0.2260 0.0553 0.7573 0.039 Uiso 1 1 calc GR
H00E H 0.2912 -0.0802 0.7398 0.039 Uiso 1 1 calc GR
C00I C 0.3232(7) 0.0639(8) 0.64573(12) 0.0276(13) Uani 1 1 d .
H00G H 0.3160 0.1593 0.6557 0.033 Uiso 1 1 calc R
H00H H 0.2667 -0.0116 0.6562 0.033 Uiso 1 1 calc R
C00J C 0.3375(6) 0.1620(6) 0.59623(12) 0.0240(12) Uani 1 1 d .
H00J H 0.4321 0.2017 0.6006 0.029 Uiso 1 1 calc R
C00K C 0.1362(8) 0.1303(7) 0.56335(12) 0.0266(13) Uani 1 1 d .
C00L C 0.2790(7) 0.1854(7) 0.56998(12) 0.0255(13) Uani 1 1 d .
H00L H 0.3345 0.2382 0.5566 0.031 Uiso 1 1 calc R
C00M C 1.0072(7) 0.2927(8) 0.67254(12) 0.0275(13) Uani 1 1 d .
H00I H 0.9872 0.2012 0.6623 0.041 Uiso 1 1 calc GR
H00K H 1.1110 0.2937 0.6785 0.041 Uiso 1 1 calc GR
H00M H 0.9883 0.3782 0.6606 0.041 Uiso 1 1 calc GR
C00N C 0.2592(6) 0.0803(6) 0.61660(12) 0.0219(12) Uani 1 1 d .
C00O C 0.7922(7) 0.0780(7) 0.71123(11) 0.0235(13) Uani 1 1 d .
H00O H 0.7678 0.0239 0.7287 0.028 Uiso 1 1 calc R
C00P C 0.9379(7) 0.4373(7) 0.71618(12) 0.0265(13) Uani 1 1 d .
H00N H 0.9286 0.5272 0.7050 0.040 Uiso 1 1 calc GR
H00P H 1.0388 0.4303 0.7235 0.040 Uiso 1 1 calc GR
H00Q H 0.8672 0.4414 0.7315 0.040 Uiso 1 1 calc GR
C00Q C 0.7335(7) -0.1629(8) 0.64163(13) 0.0322(15) Uani 1 1 d .
H00R H 0.6396 -0.2071 0.6357 0.048 Uiso 1 1 calc GR
H00S H 0.7994 -0.2408 0.6485 0.048 Uiso 1 1 calc GR
H00T H 0.7804 -0.1127 0.6260 0.048 Uiso 1 1 calc GR
C00R C -0.0614(9) 0.1231(9) 0.52968(15) 0.0449(19) Uani 1 1 d .
H00U H -0.0839 0.1580 0.5110 0.067 Uiso 1 1 calc GR
H00V H -0.1294 0.1698 0.5428 0.067 Uiso 1 1 calc GR
H00W H -0.0733 0.0153 0.5305 0.067 Uiso 1 1 calc GR

loop_
_atom_site_aniso_label
_atom_site_aniso_U_11
_atom_site_aniso_U_22
_atom_site_aniso_U_33
_atom_site_aniso_U_23
_atom_site_aniso_U_13
_atom_site_aniso_U_12
O001 0.018(2) 0.020(2) 0.0232(18) 0.0011(15) 0.0014(15) -0.0010(16)
O002 0.018(2) 0.017(2) 0.0267(19) 0.0037(16) -0.0032(15) -0.0024(16)
O003 0.020(2) 0.032(2) 0.0255(19) -0.0064(17) -0.0037(16) 0.0047(18)
O004 0.020(2) 0.024(2) 0.0264(19) 0.0026(16) -0.0061(16) 0.0008(17)
O005 0.030(2) 0.022(2) 0.031(2) -0.0057(17) 0.0027(18) 0.0026(19)
O006 0.034(3) 0.039(3) 0.040(2) -0.014(2) -0.013(2) 0.018(2)
O007 0.034(3) 0.032(3) 0.035(2) 0.0049(19) -0.0098(19) -0.007(2)
C008 0.023(3) 0.012(3) 0.024(3) 0.003(2) 0.001(2) 0.004(2)
C009 0.018(3) 0.019(3) 0.022(2) 0.001(2) 0.000(2) 0.002(2)
C00A 0.013(3) 0.030(3) 0.018(2) -0.004(2) -0.004(2) 0.001(2)
C00B 0.021(3) 0.021(3) 0.025(3) -0.002(2) -0.001(2) -0.001(2)
C00C 0.024(3) 0.014(3) 0.032(3) 0.000(2) 0.001(2) 0.002(2)
C00D 0.019(3) 0.024(3) 0.019(2) 0.000(2) 0.000(2) -0.005(2)
C00E 0.017(3) 0.019(3) 0.028(3) 0.001(2) 0.000(2) -0.001(2)
C00F 0.022(3) 0.021(3) 0.037(3) -0.004(3) -0.006(3) -0.003(2)
C00G 0.021(3) 0.022(3) 0.030(3) 0.001(2) 0.000(2) 0.003(3)
C00H 0.024(3) 0.028(3) 0.026(3) 0.001(2) 0.000(2) 0.004(3)
C00I 0.021(3) 0.036(4) 0.026(3) -0.001(3) -0.001(2) 0.000(3)
C00J 0.013(3) 0.022(3) 0.037(3) -0.002(2) -0.003(2) -0.004(2)
C00K 0.036(3) 0.016(3) 0.028(3) -0.002(2) -0.006(3) 0.004(3)
C00L 0.027(3) 0.018(3) 0.032(3) 0.002(2) -0.001(2) -0.001(2)
C00M 0.021(3) 0.037(4) 0.025(3) 0.000(3) -0.001(2) 0.001(3)
C00N 0.019(3) 0.017(3) 0.030(3) -0.005(2) 0.001(2) 0.002(2)
C00O 0.029(3) 0.022(3) 0.020(3) 0.003(2) -0.001(2) 0.001(3)
C00P 0.022(3) 0.030(3) 0.027(3) -0.001(3) -0.003(2) -0.008(3)
C00Q 0.026(3) 0.035(4) 0.035(3) -0.010(3) -0.005(3) 0.007(3)
C00R 0.052(5) 0.043(4) 0.039(4) 0.006(3) -0.022(3) -0.005(4)

loop_
_atom_type_symbol
_atom_type_description
_atom_type_scat_dispersion_real
_atom_type_scat_dispersion_imag
_atom_type_scat_source
C C 0.0181 0.0091 'International Tables Vol C Tables 4.2.6.8 and 6.1.1.4'
H H 0.0000 0.0000 'International Tables Vol C Tables 4.2.6.8 and 6.1.1.4'
O O 0.0492 0.0322 'International Tables Vol C Tables 4.2.6.8 and 6.1.1.4'

loop_
_geom_angle_atom_site_label_1
_geom_angle_atom_site_label_2
_geom_angle_atom_site_label_3
_geom_angle
C00A O001 C008 116.3(4)
C00D O002 C00E 107.0(4)
C009 O003 C00I 121.7(4)
C00O O004 C00E 107.4(4)
C00K O007 C00R 117.4(5)
O001 C008 H008 110.2
O001 C008 C009 104.4(4)
O001 C008 C00D 108.6(4)
C009 C008 H008 110.2
C009 C008 C00D 113.1(5)
C00D C008 H008 110.2
O003 C009 C008 117.6(5)
C00B C009 O003 118.3(5)
C00B C009 C008 124.0(5)
O001 C00A C00H 110.4(5)
O005 C00A O001 123.2(5)
O005 C00A C00H 126.4(5)
C009 C00B C00G 120.5(5)
C009 C00B C00Q 121.4(5)
C00G C00B C00Q 118.1(5)
C00F C00C H00C 119.4
C00N C00C H00C 119.4
C00N C00C C00F 121.2(6)
O002 C00D C008 108.8(4)
O002 C00D H00D 109.9
O002 C00D C00O 102.3(4)
C008 C00D H00D 109.9
C00O C00D C008 115.7(5)
C00O C00D H00D 109.9
O002 C00E C00M 108.6(4)
O002 C00E C00P 110.9(5)
O004 C00E O002 106.1(4)
O004 C00E C00M 111.3(5)
O004 C00E C00P 107.9(4)
C00P C00E C00M 112.0(5)
C00C C00F H00F 120.2
C00K C00F C00C 119.5(6)
C00K C00F H00F 120.2
O006 C00G C00B 122.1(5)
O006 C00G C00O 117.6(5)
C00B C00G C00O 120.3(5)
C00A C00H H00A 109.5
C00A C00H H00B 109.5
C00A C00H H00E 109.5
H00A C00H H00B 109.5
H00A C00H H00E 109.5
H00B C00H H00E 109.5
O003 C00I H00G 110.0
O003 C00I H00H 110.0
O003 C00I C00N 108.3(4)
H00G C00I H00H 108.4
C00N C00I H00G 110.0
C00N C00I H00H 110.0
C00L C00J H00J 119.2
C00L C00J C00N 121.6(5)
C00N C00J H00J 119.2
O007 C00K C00F 125.4(6)
O007 C00K C00L 114.9(6)
C00F C00K C00L 119.6(5)
C00J C00L C00K 119.9(6)
C00J C00L H00L 120.0
C00K C00L H00L 120.0
C00E C00M H00I 109.5
C00E C00M H00K 109.5
C00E C00M H00M 109.5
H00I C00M H00K 109.5
H00I C00M H00M 109.5
H00K C00M H00M 109.5
C00C C00N C00I 121.6(5)
C00C C00N C00J 118.1(5)
C00J C00N C00I 120.2(5)
O004 C00O C00D 102.2(4)
O004 C00O C00G 111.7(5)
O004 C00O H00O 109.6
C00D C00O C00G 114.0(5)
C00D C00O H00O 109.6
C00G C00O H00O 109.6
C00E C00P H00N 109.5
C00E C00P H00P 109.5
C00E C00P H00Q 109.5
H00N C00P H00P 109.5
H00N C00P H00Q 109.5
H00P C00P H00Q 109.5
C00B C00Q H00R 109.5
C00B C00Q H00S 109.5
C00B C00Q H00T 109.5
H00R C00Q H00S 109.5
H00R C00Q H00T 109.5
H00S C00Q H00T 109.5
O007 C00R H00U 109.5
O007 C00R H00V 109.5
O007 C00R H00W 109.5
H00U C00R H00V 109.5
H00U C00R H00W 109.5
H00V C00R H00W 109.5

loop_
_geom_bond_atom_site_label_1
_geom_bond_atom_site_label_2
_geom_bond_distance
O001 C008 1.449(7)
O001 C00A 1.356(7)
O002 C00D 1.413(6)
O002 C00E 1.435(7)
O003 C009 1.353(7)
O003 C00I 1.451(7)
O004 C00E 1.433(7)
O004 C00O 1.409(7)
O005 C00A 1.190(7)
O006 C00G 1.216(7)
O007 C00K 1.365(7)
O007 C00R 1.406(9)
C008 H008 0.9800
C008 C009 1.511(7)
C008 C00D 1.520(8)
C009 C00B 1.330(8)
C00A C00H 1.496(8)
C00B C00G 1.465(8)
C00B C00Q 1.497(8)
C00C H00C 0.9300
C00C C00F 1.395(8)
C00C C00N 1.374(8)
C00D H00D 0.9800
C00D C00O 1.504(8)
C00E C00M 1.518(8)
C00E C00P 1.510(8)
C00F H00F 0.9300
C00F C00K 1.380(9)
C00G C00O 1.541(8)
C00H H00A 0.9600
C00H H00B 0.9600
C00H H00E 0.9600
C00I H00G 0.9700
C00I H00H 0.9700
C00I C00N 1.501(8)
C00J H00J 0.9300
C00J C00L 1.365(8)
C00J C00N 1.392(8)
C00K C00L 1.390(9)
C00L H00L 0.9300
C00M H00I 0.9600
C00M H00K 0.9600
C00M H00M 0.9600
C00O H00O 0.9800
C00P H00N 0.9600
C00P H00P 0.9600
C00P H00Q 0.9600
C00Q H00R 0.9600
C00Q H00S 0.9600
C00Q H00T 0.9600
C00R H00U 0.9600
C00R H00V 0.9600
C00R H00W 0.9600

loop_
_geom_torsion_atom_site_label_1
_geom_torsion_atom_site_label_2
_geom_torsion_atom_site_label_3
_geom_torsion_atom_site_label_4
_geom_torsion
O001 C008 C009 O003 85.9(5)
O001 C008 C009 C00B -93.9(6)
O001 C008 C00D O002 -170.6(4)
O001 C008 C00D C00O 75.0(6)
O002 C00D C00O O004 38.7(5)
O002 C00D C00O C00G -82.0(6)
O003 C009 C00B C00G 177.5(5)
O003 C009 C00B C00Q -4.4(8)
O003 C00I C00N C00C 135.9(5)
O003 C00I C00N C00J -48.3(7)
O006 C00G C00O O004 49.9(7)
O006 C00G C00O C00D 165.1(6)
O007 C00K C00L C00J 179.4(6)
C008 O001 C00A O005 -1.5(8)
C008 O001 C00A C00H 177.1(4)
C008 C009 C00B C00G -2.7(9)
C008 C009 C00B C00Q 175.4(5)
C008 C00D C00O O004 156.8(4)
C008 C00D C00O C00G 36.1(7)
C009 O003 C00I C00N 163.1(5)
C009 C008 C00D O002 74.0(6)
C009 C008 C00D C00O -40.4(6)
C009 C00B C00G O006 177.8(6)
C009 C00B C00G C00O -2.3(9)
C00A O001 C008 C009 -149.0(4)
C00A O001 C008 C00D 90.0(5)
C00B C00G C00O O004 -130.0(5)
C00B C00G C00O C00D -14.8(8)
C00C C00F C00K O007 179.7(6)
C00C C00F C00K C00L 1.0(9)
C00D O002 C00E O004 13.0(5)
C00D O002 C00E C00M 132.7(5)
C00D O002 C00E C00P -103.9(5)
C00D C008 C009 O003 -156.2(5)
C00D C008 C009 C00B 24.0(8)
C00E O002 C00D C008 -154.5(4)
C00E O002 C00D C00O -31.6(5)
C00E O004 C00O C00D -31.4(5)
C00E O004 C00O C00G 90.8(5)
C00F C00C C00N C00I 175.8(6)
C00F C00C C00N C00J 0.0(8)
C00F C00K C00L C00J -1.8(9)
C00I O003 C009 C008 -19.3(8)
C00I O003 C009 C00B 160.5(5)
C00L C00J C00N C00C -0.8(8)
C00L C00J C00N C00I -176.7(6)
C00N C00C C00F C00K -0.2(9)
C00N C00J C00L C00K 1.7(9)
C00O O004 C00E O002 12.7(5)
C00O O004 C00E C00M -105.2(5)
C00O O004 C00E C00P 131.6(5)
C00Q C00B C00G O006 -0.4(9)
C00Q C00B C00G C00O 179.5(5)
C00R O007 C00K C00F 8.0(9)
C00R O007 C00K C00L -173.3(6)
